data_7215775
loop_
_publ_author_name
'Orive Gomez de Segura, Joseba'
'Fern\'andez de Luis, Roberto'
'Rodriguez Fernandez, J.'
'Legarra, Estibaliz'
'Plazaola, Fernando'
'Arriortua, Mar\'ia Isabel'

_publ_section_title
;
 Fluorinated mixed valence Fe(II)-Fe(III) phosphites with channels
 templated by linear tetramine chains. Structural and magnetic
 implications of partial replacement of Fe(II) by Co(II)
;
_journal_name_full CrystEngComm
_journal_paper_doi 10.1039/c4ce00264d
_journal_year 2014
_chemical_formula_sum 'C3.5 H19.7 F4 Fe4 N2 O14.43 P4'
_chemical_formula_weight 744.05
_chemical_name_systematic
;
 ?
;
_space_group_IT_number 14
_symmetry_cell_setting monoclinic
_symmetry_space_group_name_Hall '-P 2ybc'
_symmetry_space_group_name_H-M 'P 1 21/c 1'
_atom_sites_solution_hydrogens geom
_atom_sites_solution_primary direct
_atom_sites_solution_secondary difmap
_audit_conform_dict_location ftp://ftp.iucr.org/pub/cif_core.dic
_audit_conform_dict_name cif_core.dic
_audit_conform_dict_version 2.4
_audit_creation_date 2013-12-18T16:04:12-00:00
_audit_creation_method 'WinGX routine CIF_UPDATE'
_cell_angle_alpha 90
_cell_angle_beta 116.983(4)
_cell_angle_gamma 90
_cell_formula_units_Z 4
_cell_length_a 13.6808(4)
_cell_length_b 12.6340(2)
_cell_length_c 12.7830(3)
_cell_measurement_reflns_used 9552
_cell_measurement_temperature 100(2)
_cell_measurement_theta_max 28.1663
_cell_measurement_theta_min 1.6086
_cell_volume 1968.94(11)
_computing_cell_refinement
;
        CrysAlisPro, Agilent Technologies,
        Version 1.171.35.19 (release 27-10-2011 CrysAlis171 .NET)
        (compiled Oct 27 2011,15:02:11)
;
_computing_data_collection
;
        CrysAlisPro, Agilent Technologies,
        Version 1.171.35.19 (release 27-10-2011 CrysAlis171 .NET)
        (compiled Oct 27 2011,15:02:11)
;
_computing_data_reduction
;
        CrysAlisPro, Agilent Technologies,
        Version 1.171.35.19 (release 27-10-2011 CrysAlis171 .NET)
        (compiled Oct 27 2011,15:02:11)
;
_computing_structure_refinement 'SHELXL-97 (Sheldrick, 2008)'
_diffrn_ambient_temperature 100(2)
_diffrn_detector_area_resol_mean 16.2439
_diffrn_measured_fraction_theta_full 0.998
_diffrn_measured_fraction_theta_max 0.998
_diffrn_measurement_device_type 'SuperNova, Single source at offset), Eos'
_diffrn_measurement_method '\w scans'
_diffrn_orient_matrix_UB_11 0.0291564
_diffrn_orient_matrix_UB_12 0.0019422
_diffrn_orient_matrix_UB_13 0.0621305
_diffrn_orient_matrix_UB_21 0.0501257
_diffrn_orient_matrix_UB_22 -0.0061583
_diffrn_orient_matrix_UB_23 -0.0031591
_diffrn_orient_matrix_UB_31 0.0045189
_diffrn_orient_matrix_UB_32 0.0557762
_diffrn_orient_matrix_UB_33 -0.0025185
_diffrn_radiation_monochromator graphite
_diffrn_radiation_type MoK\a
_diffrn_radiation_wavelength 0.71073
_diffrn_reflns_av_R_equivalents 0.0189
_diffrn_reflns_av_unetI/netI 0.016
_diffrn_reflns_limit_h_max 15
_diffrn_reflns_limit_h_min -16
_diffrn_reflns_limit_k_max 15
_diffrn_reflns_limit_k_min -15
_diffrn_reflns_limit_l_max 15
_diffrn_reflns_limit_l_min -15
_diffrn_reflns_number 13887
_diffrn_reflns_theta_full 25.68
_diffrn_reflns_theta_max 25.68
_diffrn_reflns_theta_min 1.67
_exptl_absorpt_coefficient_mu 3.325
_exptl_absorpt_correction_T_max 0.865
_exptl_absorpt_correction_T_min 0.694
_exptl_absorpt_correction_type analytical
_exptl_absorpt_process_details
;
        CrysAlisPro, Agilent Technologies,
        Version 1.171.35.19 (release 27-10-2011 CrysAlis171 .NET)
        (compiled Oct 27 2011,15:02:11)
Analytical numeric absorption correction using a multifaceted crystal
                        model based on expressions derived by R.C. Clark & J.S.
        (Clark, R. C. & Reid, J. S. (1995). Acta Cryst. A51, 887-897)
;
_exptl_crystal_density_diffrn 2.513
_exptl_crystal_density_meas 2.50(3)
_exptl_crystal_density_method flotation
_exptl_crystal_F_000 1482
_exptl_crystal_size_max 0.2309
_exptl_crystal_size_mid 0.0935
_exptl_crystal_size_min 0.052
_refine_diff_density_max 3.423
_refine_diff_density_min -1.658
_refine_diff_density_rms 0.302
_refine_ls_extinction_method none
_refine_ls_goodness_of_fit_ref 1.128
_refine_ls_hydrogen_treatment mixed
_refine_ls_matrix_type full
_refine_ls_number_parameters 314
_refine_ls_number_reflns 3726
_refine_ls_number_restraints 61
_refine_ls_restrained_S_all 1.123
_refine_ls_R_factor_all 0.0873
_refine_ls_R_factor_gt 0.0867
_refine_ls_shift/su_max 0
_refine_ls_shift/su_mean 0
_refine_ls_structure_factor_coef Fsqd
_refine_ls_weighting_details 'calc w=1/[\s^2^(Fo^2^)+(0.0577P)^2^+95.4386P] where P=(Fo^2^+2Fc^2^)/3'
_refine_ls_weighting_scheme calc
_refine_ls_wR_factor_gt 0.2067
_refine_ls_wR_factor_ref 0.2069
_reflns_number_gt 3670
_reflns_number_total 3726
_reflns_threshold_expression >2\s(I)
_cod_data_source_file c4ce00264d2.cif
_cod_data_source_block compound_1
_cod_original_cell_volume 1968.94(8)
_cod_original_formula_sum 'C3.50 H19.70 F4 Fe4 N2 O14.43 P4'
_cod_database_code 7215775

loop_
_symmetry_equiv_pos_as_xyz
'x, y, z'
'-x, y+1/2, -z+1/2'
'-x, -y, -z'
'x, -y-1/2, z-1/2'

loop_
_atom_site_label
_atom_site_type_symbol
_atom_site_fract_x
_atom_site_fract_y
_atom_site_fract_z
_atom_site_U_iso_or_equiv
_atom_site_adp_type
_atom_site_occupancy
_atom_site_symmetry_multiplicity
_atom_site_calc_flag
_atom_site_refinement_flags
_atom_site_disorder_assembly
_atom_site_disorder_group
C1 C -0.1508(13) 0.4639(16) 0.1329(15) 0.057(5) Uiso 1 1 d D . .
H1A H -0.1094 0.5156 0.1929 0.068 Uiso 1 1 calc R . .
H1B H -0.1524 0.3983 0.1715 0.068 Uiso 1 1 calc R . .
C2 C -0.2673(11) 0.5038(12) 0.0587(12) 0.038(3) Uiso 1 1 d D . .
H2A H -0.2656 0.5668 0.0161 0.045 Uiso 1 1 calc R . .
H2B H -0.3096 0.4501 0.0018 0.045 Uiso 1 1 calc R . .
C3 C -0.4388(13) 0.5598(14) 0.0775(15) 0.056(5) Uiso 1 1 d D . .
H3A1 H -0.458(2) 0.597(2) 0.005(2) 0.067 Uiso 0.5 1 d PD A 1
H3B1 H -0.4550(15) 0.605(2) 0.129(3) 0.067 Uiso 0.5 1 d PD B 1
H3A2 H -0.4452(15) 0.6338(15) 0.092(6) 0.067 Uiso 0.5 1 d PD C 2
H3B2 H -0.4778(13) 0.519(2) 0.111(4) 0.067 Uiso 0.5 1 d PD D 2
C4 C -0.5043(11) 0.4565(13) 0.0531(17) 0.034(6) Uiso 0.5 1 d PD . -1
H4A H -0.4556 0.3977 0.0913 0.041 Uiso 0.5 1 calc PRD . -1
H4B H -0.5578 0.4611 0.0832 0.041 Uiso 0.5 1 calc PRD . -1
N1 N -0.0971(14) 0.4460(14) 0.0543(15) 0.063(4) Uiso 1 1 d D . .
H1C H -0.1447 0.4605 -0.0196 0.095 Uiso 1 1 calc R . .
H1D H -0.0759 0.3788 0.0596 0.095 Uiso 1 1 calc R . .
H1E H -0.0389 0.4882 0.0765 0.095 Uiso 1 1 calc R . .
N2 N -0.3202(10) 0.5286(13) 0.1343(13) 0.065(4) Uiso 1 1 d D . .
H2D H -0.2819 0.5815 0.1828 0.078 Uiso 1 1 calc RD . .
H2C H -0.3129 0.4715 0.1794 0.078 Uiso 1 1 calc RD . .
F1 F 0.1883(5) 0.0919(4) 0.1268(5) 0.0094(11) Uani 1 1 d . . .
F2 F 0.1671(5) 0.4012(5) 0.1371(5) 0.0121(12) Uani 1 1 d . . .
Fe1 Fe 0.17997(11) 0.24552(11) 0.12799(12) 0.0058(3) Uani 1 1 d . . .
Fe2 Fe 0.69209(11) 0.25117(11) 0.30927(12) 0.0057(3) Uani 1 1 d . . .
Fe3 Fe 0.26008(11) -0.00062(11) 0.04216(12) 0.0059(3) Uani 1 1 d . . .
Fe4 Fe 0.25529(11) 0.49893(11) 0.28870(12) 0.0075(3) Uani 1 1 d . . .
O1 O 0.2012(6) 0.2304(6) 0.2936(6) 0.0130(15) Uani 1 1 d D E .
O3 O 0.1629(6) 0.2620(5) -0.0321(6) 0.0083(14) Uani 1 1 d U . .
O5 O 0.3416(6) 0.2524(6) 0.1879(7) 0.0173(17) Uani 1 1 d . . .
O6 O 0.0199(6) 0.2378(6) 0.0728(7) 0.0152(16) Uani 1 1 d D G .
O7 O 0.3118(7) -0.2667(6) -0.1520(6) 0.0172(17) Uani 1 1 d D . .
O8 O 0.5353(7) 0.2272(8) 0.2403(10) 0.039(3) Uani 1 1 d . . .
O9 O 0.2976(6) -0.2609(6) 0.0339(7) 0.0133(15) Uani 1 1 d DU . .
O10 O -0.1459(6) 0.2299(7) -0.1213(7) 0.025(2) Uani 1 1 d D . .
F3 F 0.3260(5) -0.0973(5) 0.1924(5) 0.0157(13) Uani 1 1 d . . .
F4 F 0.2751(6) 0.5993(5) 0.1792(6) 0.0178(14) Uani 1 1 d . . .
O13 O 0.3234(5) -0.0905(5) -0.0563(6) 0.0061(13) Uani 1 1 d DU . .
O14 O -0.1165(6) 0.0897(6) 0.0360(6) 0.0107(14) Uani 1 1 d D . .
O15 O 0.4054(6) 0.0801(6) 0.1324(7) 0.0136(15) Uani 1 1 d . . .
O16W O 0.4090(6) 0.4326(6) 0.3265(7) 0.0176(16) Uani 1 1 d D . .
O17W O 0.0956(6) 0.5891(6) 0.2337(7) 0.0149(16) Uani 1 1 d D . .
O18 O 0.2032(6) 0.4072(5) 0.3873(6) 0.0100(14) Uani 1 1 d D . .
P1 P 0.1529(2) 0.2957(2) 0.3584(2) 0.0071(5) Uani 1 1 d D . .
P2 P 0.3481(2) -0.2080(2) -0.0381(2) 0.0088(5) Uani 1 1 d D . .
P3 P -0.0644(2) 0.1626(2) -0.0189(2) 0.0112(5) Uani 1 1 d D . .
P4 P 0.4226(2) 0.1983(2) 0.1528(3) 0.0160(6) Uani 1 1 d D . .
O1' O 0.030(3) 0.306(5) 0.269(4) 0.032(18) Uiso 0.17(4) 1 d PD E 2
O2' O 0.468(4) -0.233(10) 0.023(10) 0.05(4) Uiso 0.10(5) 1 d PD F 2
O3' O -0.028(5) 0.105(5) -0.097(5) 0.03(2) Uiso 0.16(4) 1 d PD G 2
H1 H 0.048(4) 0.3080(13) 0.289(3) 0.032(18) Uiso 0.83(4) 1 d PD E 1
H2 H 0.454(4) -0.2185(13) 0.022(3) 0.05(4) Uiso 0.90(5) 1 d PD F 1
H3 H -0.010(2) 0.104(2) -0.060(2) 0.03(2) Uiso 0.84(4) 1 d PD G 1
H4 H 0.404(13) 0.234(12) 0.048(7) 0.039 Uiso 1 1 d D . .
H17B H 0.093(9) 0.601(7) 0.296(5) 0.01(3) Uiso 1 1 d D . .
H17A H 0.119(9) 0.641(5) 0.213(8) 0.01(3) Uiso 1 1 d D . .
H16B H 0.435(9) 0.414(9) 0.283(8) 0.008 Uiso 1 1 d D . .

loop_
_atom_site_aniso_label
_atom_site_aniso_U_11
_atom_site_aniso_U_22
_atom_site_aniso_U_33
_atom_site_aniso_U_23
_atom_site_aniso_U_13
_atom_site_aniso_U_12
F1 0.010(3) 0.007(3) 0.013(3) -0.003(2) 0.006(2) -0.002(2)
F2 0.016(3) 0.008(3) 0.008(3) 0.000(2) 0.003(2) 0.001(2)
Fe1 0.0047(6) 0.0033(7) 0.0082(7) -0.0015(5) 0.0021(5) -0.0003(5)
Fe2 0.0051(7) 0.0031(7) 0.0082(7) -0.0017(5) 0.0024(5) -0.0006(5)
Fe3 0.0050(6) 0.0040(7) 0.0085(7) -0.0006(5) 0.0030(5) -0.0004(5)
Fe4 0.0093(7) 0.0051(7) 0.0084(7) -0.0006(5) 0.0043(6) -0.0013(5)
O1 0.024(4) 0.008(3) 0.009(3) 0.001(3) 0.010(3) 0.004(3)
O3 0.012(2) 0.004(2) 0.009(2) -0.0020(18) 0.0058(18) 0.0003(18)
O5 0.007(3) 0.022(4) 0.022(4) -0.012(3) 0.006(3) -0.007(3)
O6 0.011(4) 0.015(4) 0.021(4) -0.002(3) 0.007(3) 0.002(3)
O7 0.039(5) 0.006(3) 0.008(4) -0.004(3) 0.012(3) -0.005(3)
O8 0.011(4) 0.038(6) 0.063(7) -0.037(5) 0.013(4) -0.011(4)
O9 0.023(3) 0.004(3) 0.018(3) 0.005(2) 0.014(3) 0.004(2)
O10 0.006(4) 0.040(5) 0.022(4) 0.024(4) 0.000(3) -0.003(3)
F3 0.022(3) 0.007(3) 0.012(3) 0.001(2) 0.002(3) -0.007(2)
F4 0.037(4) 0.006(3) 0.019(3) -0.003(2) 0.020(3) -0.005(3)
O13 0.008(3) 0.002(3) 0.007(3) 0.000(2) 0.002(2) 0.001(2)
O14 0.010(3) 0.011(3) 0.008(3) 0.001(3) 0.002(3) -0.001(3)
O15 0.009(3) 0.011(4) 0.020(4) -0.001(3) 0.005(3) 0.000(3)
O16W 0.011(4) 0.016(4) 0.025(4) -0.006(3) 0.007(3) 0.004(3)
O17W 0.015(4) 0.014(4) 0.014(4) 0.002(3) 0.005(3) 0.003(3)
O18 0.016(4) 0.003(3) 0.014(3) -0.004(3) 0.009(3) -0.003(3)
P1 0.0073(11) 0.0054(12) 0.0076(11) 0.0002(9) 0.0026(9) -0.0008(9)
P2 0.0145(12) 0.0036(12) 0.0075(12) 0.0005(9) 0.0042(10) 0.0027(10)
P3 0.0082(12) 0.0125(13) 0.0101(12) 0.0009(10) 0.0018(10) -0.0005(10)
P4 0.0133(13) 0.0151(14) 0.0225(15) -0.0048(11) 0.0106(12) -0.0027(11)

loop_
_atom_type_symbol
_atom_type_description
_atom_type_scat_dispersion_real
_atom_type_scat_dispersion_imag
_atom_type_scat_source
C C 0.0033 0.0016 'International Tables Vol C Tables 4.2.6.8 and 6.1.1.4'
H H 0 0 'International Tables Vol C Tables 4.2.6.8 and 6.1.1.4'
F F 0.0171 0.0103 'International Tables Vol C Tables 4.2.6.8 and 6.1.1.4'
Fe Fe 0.3463 0.8444 'International Tables Vol C Tables 4.2.6.8 and 6.1.1.4'
N N 0.0061 0.0033 'International Tables Vol C Tables 4.2.6.8 and 6.1.1.4'
O O 0.0106 0.006 'International Tables Vol C Tables 4.2.6.8 and 6.1.1.4'
P P 0.1023 0.0942 'International Tables Vol C Tables 4.2.6.8 and 6.1.1.4'

loop_
_exptl_crystal_face_index_h
_exptl_crystal_face_index_k
_exptl_crystal_face_index_l
_exptl_crystal_face_perp_dist
1 18 1 0.1049
-4 -17 5 0.1009
17 1 0 0.0227
-17 0 0 0.0229
-11 0 18 0.0485
7 0 -18 0.0378
-15 1 -4 0.0262

loop_
_geom_angle_atom_site_label_1
_geom_angle_atom_site_label_2
_geom_angle_atom_site_label_3
_geom_angle
_geom_angle_site_symmetry_1
_geom_angle_site_symmetry_3
N1 C1 C2 108.8(13) . .
N1 C1 H1A 109.9 . .
C2 C1 H1A 109.9 . .
N1 C1 H1B 109.9 . .
C2 C1 H1B 109.9 . .
H1A C1 H1B 108.3 . .
N2 C2 C1 110.2(12) . .
N2 C2 H2A 109.6 . .
C1 C2 H2A 109.6 . .
N2 C2 H2B 109.6 . .
C1 C2 H2B 109.6 . .
H2A C2 H2B 108.1 . .
N2 C3 C4 113.8(15) . 3_465
N2 C3 C4 106.2(10) . .
C4 C3 C4 72.4(18) 3_465 .
N2 C3 H3A1 111.0(18) . .
C4 C3 H3A1 39(2) 3_465 .
C4 C3 H3A1 110(2) . .
N2 C3 H3B1 110.9(15) . .
C4 C3 H3B1 132.2(19) 3_465 .
C4 C3 H3B1 110(2) . .
H3A1 C3 H3B1 108(2) . .
N2 C3 H3A2 109.5(15) . .
C4 C3 H3A2 107(4) 3_465 .
C4 C3 H3A2 140(2) . .
H3A1 C3 H3A2 72(5) . .
H3B1 C3 H3A2 40(4) . .
N2 C3 H3B2 109.6(14) . .
C4 C3 H3B2 108(3) 3_465 .
C4 C3 H3B2 41(3) . .
H3A1 C3 H3B2 136(3) . .
H3B1 C3 H3B2 71(3) . .
H3A2 C3 H3B2 108(3) . .
C3 C4 C3 107.6(18) 3_465 .
C3 C4 H3B2 138(2) 3_465 .
C3 C4 H3B2 38.7(17) . .
C3 C4 H4A 110.2 3_465 .
C3 C4 H4A 110.2 . .
H3B2 C4 H4A 106.7 . .
C3 C4 H4B 110.2 3_465 .
C3 C4 H4B 110.2 . .
H3B2 C4 H4B 75.6 . .
H4A C4 H4B 108.5 . .
C1 N1 H1C 109.5 . .
C1 N1 H1D 109.5 . .
H1C N1 H1D 109.5 . .
C1 N1 H1E 109.5 . .
H1C N1 H1E 109.5 . .
H1D N1 H1E 109.5 . .
C2 N2 C3 118.8(14) . .
C2 N2 H2D 107.6 . .
C3 N2 H2D 107.6 . .
C2 N2 H2C 107.6 . .
C3 N2 H2C 107.6 . .
H2D N2 H2C 107.1 . .
Fe1 F1 Fe3 126.8(3) . .
Fe1 F2 Fe4 126.5(3) . .
F1 Fe1 O3 94.5(3) . .
F1 Fe1 O6 90.4(3) . .
O3 Fe1 O6 92.6(3) . .
F1 Fe1 F2 176.0(2) . .
O3 Fe1 F2 89.1(3) . .
O6 Fe1 F2 87.5(3) . .
F1 Fe1 O5 89.3(3) . .
O3 Fe1 O5 89.0(3) . .
O6 Fe1 O5 178.4(3) . .
F2 Fe1 O5 92.7(3) . .
F1 Fe1 O1 86.1(3) . .
O3 Fe1 O1 178.5(3) . .
O6 Fe1 O1 88.8(3) . .
F2 Fe1 O1 90.4(3) . .
O5 Fe1 O1 89.7(3) . .
F3 Fe2 O8 92.3(4) 2_655 .
F3 Fe2 O9 92.2(3) 2_655 2_655
O8 Fe2 O9 90.3(4) . 2_655
F3 Fe2 F4 174.7(3) 2_655 2_645
O8 Fe2 F4 92.9(4) . 2_645
O9 Fe2 F4 86.5(3) 2_655 2_645
F3 Fe2 O10 89.8(3) 2_655 4_666
O8 Fe2 O10 177.8(4) . 4_666
O9 Fe2 O10 90.2(3) 2_655 4_666
F4 Fe2 O10 85.0(3) 2_645 4_666
F3 Fe2 O7 86.9(3) 2_655 3_655
O8 Fe2 O7 92.2(4) . 3_655
O9 Fe2 O7 177.4(3) 2_655 3_655
F4 Fe2 O7 94.1(3) 2_645 3_655
O10 Fe2 O7 87.3(4) 4_666 3_655
O15 Fe3 O14 175.1(3) . 3
O15 Fe3 F3 82.6(3) . .
O14 Fe3 F3 92.5(3) 3 .
O15 Fe3 F1 89.6(3) . .
O14 Fe3 F1 89.3(3) 3 .
F3 Fe3 F1 87.7(2) . .
O15 Fe3 O18 95.7(3) . 4_565
O14 Fe3 O18 89.2(3) 3 4_565
F3 Fe3 O18 175.6(3) . 4_565
F1 Fe3 O18 96.4(2) . 4_565
O15 Fe3 O13 92.7(3) . .
O14 Fe3 O13 88.7(3) 3 .
F3 Fe3 O13 96.2(3) . .
F1 Fe3 O13 175.7(2) . .
O18 Fe3 O13 79.8(3) 4_565 .
F4 Fe4 O18 168.5(3) . .
F4 Fe4 O16W 88.5(3) . .
O18 Fe4 O16W 102.8(3) . .
F4 Fe4 O13 99.6(3) . 4_566
O18 Fe4 O13 82.1(3) . 4_566
O16W Fe4 O13 91.9(3) . 4_566
F4 Fe4 F2 86.1(2) . .
O18 Fe4 F2 91.2(3) . .
O16W Fe4 F2 94.1(3) . .
O13 Fe4 F2 171.8(2) 4_566 .
F4 Fe4 O17W 83.2(3) . .
O18 Fe4 O17W 85.5(3) . .
O16W Fe4 O17W 171.7(3) . .
O13 Fe4 O17W 88.2(3) 4_566 .
F2 Fe4 O17W 86.7(3) . .
P1 O1 Fe1 129.3(4) . .
P1 O3 Fe1 145.4(4) 4_565 .
P4 O5 Fe1 133.9(5) . .
P3 O6 Fe1 128.8(4) . .
P2 O7 Fe2 140.6(5) . 3_655
P4 O8 Fe2 160.0(7) . .
P2 O9 Fe2 137.8(5) . 2_645
P3 O10 Fe2 132.6(5) . 4_465
Fe2 F3 Fe3 124.5(3) 2_645 .
Fe2 F4 Fe4 132.0(3) 2_655 .
P2 O13 Fe4 130.8(4) . 4_565
P2 O13 Fe3 123.3(4) . .
Fe4 O13 Fe3 97.8(3) 4_565 .
P3 O14 Fe3 130.1(4) . 3
P4 O15 Fe3 128.3(4) . .
Fe4 O16W H16B 131(8) . .
Fe4 O17W H17B 104(8) . .
Fe4 O17W H17A 93(8) . .
H17B O17W H17A 111(3) . .
P1 O18 Fe4 127.5(4) . .
P1 O18 Fe3 131.9(4) . 4_566
Fe4 O18 Fe3 100.1(3) . 4_566
O1 P1 O3 111.2(4) . 4_566
O1 P1 O18 111.7(4) . .
O3 P1 O18 111.8(4) 4_566 .
O1 P1 O1' 104(2) . .
O3 P1 O1' 109(2) 4_566 .
O18 P1 O1' 108(2) . .
O1 P1 H1 107.9(7) . .
O3 P1 H1 107.2(7) 4_566 .
O18 P1 H1 106.7(7) . .
O1' P1 H1 4(2) . .
O2' P2 O7 102(5) . .
O2' P2 O13 113(5) . .
O7 P2 O13 112.4(4) . .
O2' P2 O9 106(5) . .
O7 P2 O9 109.0(4) . .
O13 P2 O9 112.9(4) . .
O2' P2 H2 7(5) . .
O7 P2 H2 108.2(7) . .
O13 P2 H2 107.5(7) . .
O9 P2 H2 106.5(7) . .
O3' P3 O14 112(2) . .
O3' P3 O10 92(3) . .
O14 P3 O10 114.8(4) . .
O3' P3 O6 117(2) . .
O14 P3 O6 111.6(4) . .
O10 P3 O6 108.1(5) . .
O3' P3 H3 16(3) . .
O14 P3 H3 108.2(7) . .
O10 P3 H3 107.1(7) . .
O6 P3 H3 106.7(7) . .
O8 P4 O15 113.6(5) . .
O8 P4 O5 108.2(5) . .
O15 P4 O5 114.4(4) . .
O8 P4 H4 109(7) . .
O15 P4 H4 103(7) . .
O5 P4 H4 108(7) . .
P1 O1' H1 19(10) . .
P2 O2' H2 38(10) . .
P3 O3' H3 57(9) . .

loop_
_geom_bond_atom_site_label_1
_geom_bond_atom_site_label_2
_geom_bond_distance
_geom_bond_site_symmetry_2
C1 N1 1.508(16) .
C1 C2 1.524(15) .
C1 H1A 0.97 .
C1 H1B 0.97 .
C2 N2 1.481(15) .
C2 H2A 0.97 .
C2 H2B 0.97 .
C3 N2 1.499(15) .
C3 C4 1.50(2) 3_465
C3 C4 1.53(2) .
C3 H3A1 0.969(18) .
C3 H3B1 0.970(19) .
C3 H3A2 0.96(2) .
C3 H3B2 0.97(2) .
C4 C3 1.50(2) 3_465
C4 H3B2 1.03(5) .
C4 H4A 0.97 .
C4 H4B 0.97 .
N1 H1C 0.89 .
N1 H1D 0.89 .
N1 H1E 0.89 .
N2 H2D 0.9 .
N2 H2C 0.9 .
F1 Fe1 1.944(6) .
F1 Fe3 2.114(6) .
F2 Fe1 1.983(6) .
F2 Fe4 2.148(6) .
Fe1 O3 1.962(7) .
Fe1 O6 1.975(7) .
Fe1 O5 1.986(7) .
Fe1 O1 2.011(7) .
Fe2 F3 1.929(6) 2_655
Fe2 O8 1.938(8) .
Fe2 O9 1.950(7) 2_655
Fe2 F4 1.960(6) 2_645
Fe2 O10 1.993(8) 4_666
Fe2 O7 1.997(7) 3_655
Fe3 O15 2.060(7) .
Fe3 O14 2.084(7) 3
Fe3 F3 2.103(6) .
Fe3 O18 2.126(7) 4_565
Fe3 O13 2.148(7) .
Fe4 F4 1.996(6) .
Fe4 O18 2.062(7) .
Fe4 O16W 2.105(7) .
Fe4 O13 2.111(7) 4_566
Fe4 O17W 2.274(8) .
O1 P1 1.516(7) .
O3 P1 1.529(7) 4_565
O5 P4 1.533(8) .
O6 P3 1.544(8) .
O7 P2 1.503(7) .
O7 Fe2 1.997(7) 3_655
O8 P4 1.481(9) .
O9 P2 1.533(7) .
O9 Fe2 1.950(7) 2_645
O10 P3 1.535(8) .
O10 Fe2 1.993(8) 4_465
F3 Fe2 1.929(6) 2_645
F4 Fe2 1.960(6) 2_655
O13 P2 1.517(7) .
O13 Fe4 2.111(7) 4_565
O14 P3 1.517(7) .
O14 Fe3 2.084(7) 3
O15 P4 1.515(8) .
O16W H16B 0.819(10) .
O17W H17B 0.821(10) .
O17W H17A 0.820(10) .
O18 P1 1.539(7) .
O18 Fe3 2.126(7) 4_566
P1 O3 1.529(7) 4_566
P1 O1' 1.55(4) .
P1 H1 1.31(5) .
P2 O2' 1.50(5) .
P2 H2 1.31(5) .
P3 O3' 1.49(4) .
P3 H3 1.31(5) .
P4 H4 1.32(5) .
O1' H1 0.26(7) .
O2' H2 0.26(10) .
O3' H3 0.42(6) .
